data_9011789
loop_
_publ_author_name
'Fanfani, L.'
'Zanazzi, P. F.'

_publ_section_title
;
 Structural similarities of some secondary lead minerals
 Note: coordinates of O atoms are from arsentsumebite
;
_journal_name_full 'Mineralogical Magazine'
_journal_page_first 522
_journal_page_last 529
_journal_paper_doi 10.1180/minmag.1967.036.280.06
_journal_volume 36
_journal_year 1967
_chemical_compound_source 'Tsumeb, South West Africa'
_chemical_formula_sum 'Cu2 H O9 P Pb2 S'
_chemical_name_mineral Tsumebite
_space_group_IT_number 11
_symmetry_space_group_name_Hall '-P 2yb'
_symmetry_space_group_name_H-M 'P 1 21/m 1'
_cell_angle_alpha 90
_cell_angle_beta 111
_cell_angle_gamma 90
_cell_formula_units_Z 2
_cell_length_a 7.85
_cell_length_b 5.80
_cell_length_c 8.70
_cell_volume 369.801
_database_code_amcsd 0014449
_exptl_crystal_density_diffrn 6.731
_cod_original_formula_sum 'Pb2 Cu2 S P (O9 H)'
_cod_database_code 9011789

loop_
_space_group_symop_operation_xyz
x,y,z
x,1/2-y,z
-x,1/2+y,-z
-x,-y,-z

loop_
_atom_site_label
_atom_site_fract_x
_atom_site_fract_y
_atom_site_fract_z
_atom_site_type_symbol
_atom_site_attached_hydrogens
Pb1 0.72900 0.25000 0.25000 Pb 0
Pb2 0.28800 0.25000 0.39300 Pb 0
Cu2+1 0.00000 0.00000 0.00000 Cu 0
Cu2+2 0.00000 0.50000 0.00000 Cu 0
S 0.45400 0.75000 0.17100 S 0
P 0.03200 0.75000 0.34000 P 0
O-H1 0.17070 0.25000 0.08110 O 1
O2 -0.24130 0.25000 -0.46820 O 0
O3 0.09280 0.25000 0.55630 O 0
O4 0.43360 0.25000 0.93460 O 0
O5 0.77540 0.25000 -0.05430 O 0
O6 -0.00020 0.03020 -0.24100 O 0
O7 0.50990 0.02520 -0.28750 O 0

loop_
_cod_changelog_entry_id
_cod_changelog_entry_author
_cod_changelog_entry_date
_cod_changelog_entry_text
1
;cod-tools version 3.8.0
Id: cif_guess_AMCSD_atom_types 9574 2023-05-10 09:00:05Z saulius
;
2023-05-10T18:53:25+03:00
;Derived atom types and hydrogen counts
from atom names that follow the AMCSD naming convention
(Wat == water, O-H == hydroxyl).
;
2
;cod-tools version 3.10.1
Id: cif_fix_AMCSD_atom_labels 10224 2024-08-07 11:09:31Z saulius
;
2024-08-07T19:40:04+03:00
;Changed the following '_atom_site_label' values:
the first duplicated label 'Cu2+'  converted to 'Cu2+1'
duplicated label 'Cu2+' at index 3 converted to 'Cu2+2'
;

loop_
_cod_related_entry_id
_cod_related_entry_database
_cod_related_entry_code
1 AMCSD 0014449
